data_1576065
loop_
_publ_author_name
'Zhu, Yongkang'
'Deng, Yongjing'
'Li, Qianxi'
'Ding, Ning'
'Wang, Yulong'
'Wang, Mengzhu'
'Zhang, Kenneth Yin'
'Liu, Shujuan'
'Zhao, Qiang'

_publ_section_title
;
 Regulating charge transfer of copper(i) coordination compounds <i>via</i>
 conformation engineering for highly efficient radioluminescence and 3D
 X-ray imaging.
;
_journal_issue 47
_journal_name_full 'Chemical science'
_journal_page_first 22690
_journal_page_last 22700
_journal_paper_doi 10.1039/d5sc06329a
_journal_volume 16
_journal_year 2025
_chemical_formula_moiety 'C44 H36 Cu4 I4 N4 O4'
_chemical_formula_sum 'C44 H36 Cu4 I4 N4 O4'
_chemical_formula_weight 1446.53
_space_group_crystal_system tetragonal
_space_group_IT_number 81
_space_group_name_Hall 'P -4'
_space_group_name_H-M_alt 'P -4'
_atom_sites_solution_hydrogens geom
_atom_sites_solution_primary dual
_audit_creation_date 2024-06-05
_audit_creation_method
;
Olex2 1.5
(compiled 2022.04.07 svn.rca3783a0 for OlexSys, GUI svn.r6498)
;
_audit_update_record
;
2024-10-15 deposited with the CCDC.	2025-10-22 downloaded from the CCDC.
;
_cell_angle_alpha 90
_cell_angle_beta 90
_cell_angle_gamma 90
_cell_formula_units_Z 1
_cell_length_a 10.993(2)
_cell_length_b 10.993(2)
_cell_length_c 9.771(2)
_cell_measurement_reflns_used 6185
_cell_measurement_temperature 292.26
_cell_measurement_theta_max 34.52
_cell_measurement_theta_min 2.62
_cell_volume 1180.8(4)
_computing_cell_refinement 'SAINT V8.38A (Bruker, 2018)'
_computing_data_reduction 'SAINT V8.38A (Bruker, 2018)'
_computing_molecular_graphics 'Olex2 1.5 (Dolomanov et al., 2009)'
_computing_publication_material 'Olex2 1.5 (Dolomanov et al., 2009)'
_computing_structure_refinement 'SHELXL 2018/3 (Sheldrick, 2015)'
_computing_structure_solution 'SHELXT 2014/5 (Sheldrick, 2014)'
_diffrn_ambient_temperature 292.26
_diffrn_measured_fraction_theta_full 0.991
_diffrn_measured_fraction_theta_max 0.968
_diffrn_measurement_device_type 'Bruker APEX-II CCD'
_diffrn_measurement_method '\f and \w scans'
_diffrn_radiation_type MoK\a
_diffrn_radiation_wavelength 0.71073
_diffrn_reflns_av_R_equivalents 0.0436
_diffrn_reflns_av_unetI/netI 0.0727
_diffrn_reflns_Laue_measured_fraction_full 0.991
_diffrn_reflns_Laue_measured_fraction_max 0.968
_diffrn_reflns_limit_h_max 14
_diffrn_reflns_limit_h_min -16
_diffrn_reflns_limit_k_max 17
_diffrn_reflns_limit_k_min -15
_diffrn_reflns_limit_l_max 15
_diffrn_reflns_limit_l_min -15
_diffrn_reflns_number 13369
_diffrn_reflns_point_group_measured_fraction_full 0.989
_diffrn_reflns_point_group_measured_fraction_max 0.933
_diffrn_reflns_theta_full 25.242
_diffrn_reflns_theta_max 34.537
_diffrn_reflns_theta_min 2.620
_diffrn_source_current 30.0
_diffrn_source_power 1.5
_diffrn_source_voltage 50.0
_diffrn_standards_number 0
_exptl_absorpt_coefficient_mu 4.436
_exptl_absorpt_correction_T_max 0.7468
_exptl_absorpt_correction_T_min 0.3778
_exptl_absorpt_correction_type none
_exptl_absorpt_process_details
;
SADABS-2016/2 (Bruker,2016/2) was used for absorption correction.
wR2(int) was 0.1201 before and 0.0601 after correction.
The Ratio of minimum to maximum transmission is 0.5059.
The \l/2 correction factor is Not present.
;
_exptl_crystal_colour 'clear light colourless'
_exptl_crystal_colour_lustre clear
_exptl_crystal_colour_modifier light
_exptl_crystal_colour_primary colourless
_exptl_crystal_density_diffrn 2.034
_exptl_crystal_description block
_exptl_crystal_F_000 688
_exptl_crystal_size_max 0.28
_exptl_crystal_size_mid 0.26
_exptl_crystal_size_min 0.25
_refine_diff_density_max 0.729
_refine_diff_density_min -0.729
_refine_diff_density_rms 0.112
_refine_ls_abs_structure_details
;
 Flack x determined using 999 quotients [(I+)-(I-)]/[(I+)+(I-)]
 (Parsons, Flack and Wagner, Acta Cryst. B69 (2013) 249-259).
;
_refine_ls_abs_structure_Flack 0.028(16)
_refine_ls_extinction_coef 0.0139(7)
_refine_ls_extinction_expression Fc^*^=kFc[1+0.001xFc^2^\l^3^/sin(2\q)]^-1/4^
_refine_ls_extinction_method 'SHELXL-2018/3 (Sheldrick 2018)'
_refine_ls_goodness_of_fit_ref 1.131
_refine_ls_hydrogen_treatment constr
_refine_ls_matrix_type full
_refine_ls_number_parameters 137
_refine_ls_number_reflns 4717
_refine_ls_number_restraints 0
_refine_ls_restrained_S_all 1.131
_refine_ls_R_factor_all 0.1310
_refine_ls_R_factor_gt 0.0628
_refine_ls_shift/su_max 0.001
_refine_ls_shift/su_mean 0.000
_refine_ls_structure_factor_coef Fsqd
_refine_ls_weighting_details 'w=1/[\s^2^(Fo^2^)+(0.0136P)^2^+1.0253P] where P=(Fo^2^+2Fc^2^)/3'
_refine_ls_weighting_scheme calc
_refine_ls_wR_factor_gt 0.0682
_refine_ls_wR_factor_ref 0.0791
_reflns_Friedel_coverage 0.834
_reflns_Friedel_fraction_full 0.987
_reflns_Friedel_fraction_max 0.894
_reflns_number_gt 2809
_reflns_number_total 4717
_reflns_threshold_expression 'I > 2\s(I)'
_cod_data_source_file d5sc06329a3.cif
_cod_data_source_block 111111m
_cod_depositor_comments 'Adding full bibliography for 1576063--1576065.cif.'
_cod_original_cell_volume 1180.8(6)
_cod_database_code 1576065
_shelx_shelxl_version_number 2018/3
_shelx_space_group_comment
;
The symmetry employed for this shelxl refinement is uniquely defined
by the following loop, which should always be used as a source of
symmetry information in preference to the above space-group names.
They are only intended as comments.
;
_shelx_estimated_absorpt_t_max 0.403
_shelx_estimated_absorpt_t_min 0.370
_olex2_refinement_description
;
1.a Aromatic/amide H refined with riding coordinates:
 C005(H005), C006(H006), C008(H008), C009(H009), C00B(H00B), C00C(H00C),
 C00D(H00D), C00E(H00E), C00F(H00F)
;
_olex2_submission_special_instructions 'No special instructions were received'

loop_
_space_group_symop_operation_xyz
'x, y, z'
'-x, -y, z'
'y, -x, -z'
'-y, x, -z'

loop_
_atom_site_label
_atom_site_type_symbol
_atom_site_fract_x
_atom_site_fract_y
_atom_site_fract_z
_atom_site_U_iso_or_equiv
_atom_site_adp_type
_atom_site_occupancy
_atom_site_site_symmetry_order
_atom_site_calc_flag
_atom_site_refinement_flags_posn
_atom_site_refinement_flags_adp
_atom_site_refinement_flags_occupancy
_atom_site_disorder_assembly
_atom_site_disorder_group
I001 I 0.59643(4) 0.68084(4) 0.83670(4) 0.05275(17) Uani 1 1 d . . . . .
Cu02 Cu 0.39358(9) 0.56162(9) 0.90583(10) 0.0567(3) Uani 1 1 d . . . . .
N003 N 0.2557(6) 0.6104(6) 0.7789(6) 0.0511(15) Uani 1 1 d . . . . .
O1 O -0.0331(5) 0.6819(6) 0.5210(6) 0.0753(18) Uani 1 1 d . . . . .
C005 C 0.1426(7) 0.6289(7) 0.8237(9) 0.0612(19) Uani 1 1 d . . . . .
H005 H 0.128393 0.626028 0.917487 0.073 Uiso 1 1 calc R U . . .
C006 C 0.0458(7) 0.6519(8) 0.7382(8) 0.058(2) Uani 1 1 d . . . . .
H006 H -0.032056 0.662376 0.773389 0.069 Uiso 1 1 calc R U . . .
C007 C 0.0665(7) 0.6591(7) 0.6008(8) 0.0534(18) Uani 1 1 d . . . . .
C008 C 0.2723(7) 0.6153(8) 0.6444(7) 0.060(2) Uani 1 1 d . . . . .
H008 H 0.350344 0.601379 0.611291 0.072 Uiso 1 1 calc R U . . .
C009 C -0.0779(8) 0.6516(8) 0.2892(9) 0.066(2) Uani 1 1 d . . . . .
H009 H -0.122302 0.582898 0.313406 0.080 Uiso 1 1 calc R U . . .
C00A C -0.0184(6) 0.7175(8) 0.3841(7) 0.0518(18) Uani 1 1 d . . . . .
C00B C 0.1821(7) 0.6396(8) 0.5506(7) 0.058(2) Uani 1 1 d . . . . .
H00B H 0.198398 0.642796 0.457306 0.069 Uiso 1 1 calc R U . . .
C00C C -0.0705(9) 0.6901(10) 0.1528(11) 0.083(3) Uani 1 1 d . . . . .
H00C H -0.110696 0.646398 0.084990 0.099 Uiso 1 1 calc R U . . .
C00D C 0.0467(8) 0.8191(7) 0.3516(10) 0.066(2) Uani 1 1 d . . . . .
H00D H 0.085872 0.864013 0.419141 0.079 Uiso 1 1 calc R U . . .
C00E C 0.0528(9) 0.8528(9) 0.2186(11) 0.075(3) Uani 1 1 d . . . . .
H00E H 0.098378 0.920830 0.194743 0.090 Uiso 1 1 calc R U . . .
C00F C -0.0061(9) 0.7897(11) 0.1187(9) 0.080(3) Uani 1 1 d . . . . .
H00F H -0.001814 0.815008 0.028069 0.096 Uiso 1 1 calc R U . . .

loop_
_atom_site_aniso_label
_atom_site_aniso_U_11
_atom_site_aniso_U_22
_atom_site_aniso_U_33
_atom_site_aniso_U_23
_atom_site_aniso_U_13
_atom_site_aniso_U_12
I001 0.0639(3) 0.0509(3) 0.0435(2) 0.0099(2) 0.0051(2) -0.0029(2)
Cu02 0.0541(6) 0.0693(6) 0.0466(5) 0.0045(5) -0.0067(4) 0.0097(5)
N003 0.053(4) 0.055(3) 0.046(3) -0.001(3) -0.004(3) 0.009(3)
O1 0.048(3) 0.125(6) 0.053(3) 0.009(3) -0.005(3) -0.002(3)
C005 0.061(5) 0.075(5) 0.048(4) -0.001(4) 0.002(4) 0.011(4)
C006 0.043(4) 0.082(6) 0.048(4) 0.007(4) 0.006(3) 0.004(4)
C007 0.046(4) 0.061(5) 0.053(4) 0.001(4) -0.006(3) 0.001(3)
C008 0.051(4) 0.084(5) 0.045(4) 0.001(4) 0.004(3) 0.016(4)
C009 0.051(5) 0.073(5) 0.074(6) -0.001(4) -0.016(4) -0.010(4)
C00A 0.035(4) 0.072(5) 0.049(4) 0.004(4) -0.002(3) 0.009(3)
C00B 0.052(5) 0.079(6) 0.041(4) -0.005(4) -0.004(3) 0.009(4)
C00C 0.076(6) 0.107(8) 0.066(6) -0.016(6) -0.028(5) 0.006(6)
C00D 0.066(5) 0.063(5) 0.069(6) -0.003(5) -0.005(4) -0.007(4)
C00E 0.071(6) 0.069(6) 0.086(7) 0.016(5) 0.005(5) 0.005(5)
C00F 0.070(6) 0.110(9) 0.061(6) 0.021(6) -0.004(5) 0.023(6)

loop_
_atom_type_symbol
_atom_type_description
_atom_type_scat_dispersion_real
_atom_type_scat_dispersion_imag
_atom_type_scat_source
C C 0.0033 0.0016 'International Tables Vol C Tables 4.2.6.8 and 6.1.1.4'
H H 0.0000 0.0000 'International Tables Vol C Tables 4.2.6.8 and 6.1.1.4'
Cu Cu 0.3201 1.2651 'International Tables Vol C Tables 4.2.6.8 and 6.1.1.4'
I I -0.4742 1.8119 'International Tables Vol C Tables 4.2.6.8 and 6.1.1.4'
N N 0.0061 0.0033 'International Tables Vol C Tables 4.2.6.8 and 6.1.1.4'
O O 0.0106 0.0060 'International Tables Vol C Tables 4.2.6.8 and 6.1.1.4'

loop_
_geom_angle_atom_site_label_1
_geom_angle_atom_site_label_2
_geom_angle_atom_site_label_3
_geom_angle
_geom_angle_site_symmetry_1
_geom_angle_site_symmetry_3
_geom_angle_publ_flag
Cu02 I001 Cu02 59.52(3) 3_567 . ?
Cu02 I001 Cu02 58.55(3) 3_567 2_665 ?
Cu02 I001 Cu02 59.76(4) . 2_665 ?
I001 Cu02 I001 112.30(4) . 2_665 ?
I001 Cu02 I001 115.02(4) 4_657 . ?
I001 Cu02 I001 112.45(4) 4_657 2_665 ?
I001 Cu02 Cu02 109.67(2) 4_657 2_665 ?
I001 Cu02 Cu02 61.56(4) . 2_665 ?
Cu02 Cu02 I001 58.68(4) 2_665 2_665 ?
Cu02 Cu02 I001 60.23(3) 3_567 . ?
Cu02 Cu02 I001 60.25(4) 4_657 4_657 ?
Cu02 Cu02 I001 111.20(3) 4_657 . ?
Cu02 Cu02 I001 59.24(3) 4_657 2_665 ?
Cu02 Cu02 I001 62.21(4) 3_567 4_657 ?
Cu02 Cu02 I001 108.80(3) 3_567 2_665 ?
Cu02 Cu02 Cu02 59.37(2) 4_657 2_665 ?
Cu02 Cu02 Cu02 61.26(4) 3_567 4_657 ?
Cu02 Cu02 Cu02 59.37(2) 3_567 2_665 ?
N003 Cu02 I001 109.82(19) . . ?
N003 Cu02 I001 107.98(18) . 4_657 ?
N003 Cu02 I001 97.79(18) . 2_665 ?
N003 Cu02 Cu02 153.41(19) . 3_567 ?
N003 Cu02 Cu02 141.10(17) . 2_665 ?
N003 Cu02 Cu02 138.2(2) . 4_657 ?
C005 N003 Cu02 122.4(5) . . ?
C008 N003 Cu02 120.8(5) . . ?
C008 N003 C005 116.5(7) . . ?
C007 O1 C00A 120.2(6) . . ?
N003 C005 H005 118.3 . . ?
N003 C005 C006 123.3(8) . . ?
C006 C005 H005 118.3 . . ?
C005 C006 H006 120.7 . . ?
C007 C006 C005 118.7(8) . . ?
C007 C006 H006 120.7 . . ?
O1 C007 C00B 124.3(7) . . ?
C006 C007 O1 116.0(7) . . ?
C006 C007 C00B 119.6(7) . . ?
N003 C008 H008 117.7 . . ?
N003 C008 C00B 124.6(7) . . ?
C00B C008 H008 117.7 . . ?
C00A C009 H009 121.2 . . ?
C00A C009 C00C 117.7(8) . . ?
C00C C009 H009 121.2 . . ?
C009 C00A O1 116.8(7) . . ?
C009 C00A C00D 122.4(8) . . ?
C00D C00A O1 120.7(7) . . ?
C007 C00B H00B 121.4 . . ?
C008 C00B C007 117.2(7) . . ?
C008 C00B H00B 121.4 . . ?
C009 C00C H00C 119.6 . . ?
C00F C00C C009 120.8(9) . . ?
C00F C00C H00C 119.6 . . ?
C00A C00D H00D 120.9 . . ?
C00E C00D C00A 118.3(9) . . ?
C00E C00D H00D 120.9 . . ?
C00D C00E H00E 119.2 . . ?
C00D C00E C00F 121.7(9) . . ?
C00F C00E H00E 119.2 . . ?
C00C C00F C00E 119.2(9) . . ?
C00C C00F H00F 120.4 . . ?
C00E C00F H00F 120.4 . . ?

loop_
_geom_bond_atom_site_label_1
_geom_bond_atom_site_label_2
_geom_bond_distance
_geom_bond_site_symmetry_2
_geom_bond_publ_flag
I001 Cu02 2.6729(12) 3_567 ?
I001 Cu02 2.6734(12) . ?
I001 Cu02 2.7517(12) 2_665 ?
Cu02 Cu02 2.6535(16) 3_567 ?
Cu02 Cu02 2.6536(16) 4_657 ?
Cu02 Cu02 2.704(2) 2_665 ?
Cu02 N003 2.031(6) . ?
N003 C005 1.334(9) . ?
N003 C008 1.327(9) . ?
O1 C007 1.367(9) . ?
O1 C00A 1.403(9) . ?
C005 H005 0.9300 . ?
C005 C006 1.376(11) . ?
C006 H006 0.9300 . ?
C006 C007 1.364(10) . ?
C007 C00B 1.379(11) . ?
C008 H008 0.9300 . ?
C008 C00B 1.377(10) . ?
C009 H009 0.9300 . ?
C009 C00A 1.346(10) . ?
C009 C00C 1.401(14) . ?
C00A C00D 1.363(11) . ?
C00B H00B 0.9300 . ?
C00C H00C 0.9300 . ?
C00C C00F 1.345(15) . ?
C00D H00D 0.9300 . ?
C00D C00E 1.354(13) . ?
C00E H00E 0.9300 . ?
C00E C00F 1.361(14) . ?
C00F H00F 0.9300 . ?

loop_
_geom_torsion_atom_site_label_1
_geom_torsion_atom_site_label_2
_geom_torsion_atom_site_label_3
_geom_torsion_atom_site_label_4
_geom_torsion
_geom_torsion_site_symmetry_1
_geom_torsion_site_symmetry_2
_geom_torsion_site_symmetry_3
_geom_torsion_site_symmetry_4
_geom_torsion_publ_flag
Cu02 N003 C005 C006 -174.4(7) . . . . ?
Cu02 N003 C008 C00B 175.5(7) . . . . ?
N003 C005 C006 C007 -1.5(14) . . . . ?
N003 C008 C00B C007 -0.6(14) . . . . ?
O1 C007 C00B C008 -178.7(8) . . . . ?
O1 C00A C00D C00E -176.6(8) . . . . ?
C005 N003 C008 C00B 1.0(14) . . . . ?
C005 C006 C007 O1 179.9(7) . . . . ?
C005 C006 C007 C00B 1.9(14) . . . . ?
C006 C007 C00B C008 -0.9(13) . . . . ?
C007 O1 C00A C009 126.3(8) . . . . ?
C007 O1 C00A C00D -58.0(11) . . . . ?
C008 N003 C005 C006 0.1(13) . . . . ?
C009 C00A C00D C00E -1.2(13) . . . . ?
C009 C00C C00F C00E 0.3(16) . . . . ?
C00A O1 C007 C006 165.8(8) . . . . ?
C00A O1 C007 C00B -16.3(12) . . . . ?
C00A C009 C00C C00F 0.0(15) . . . . ?
C00A C00D C00E C00F 1.4(15) . . . . ?
C00C C009 C00A O1 176.1(8) . . . . ?
C00C C009 C00A C00D 0.5(13) . . . . ?
C00D C00E C00F C00C -1.0(16) . . . . ?
